data_1532448
loop_
_publ_author_name
'Zuercher, F.'
'Nesper, R.'

_publ_section_title
;
 Cationic channels with partial anion occupation in the Zintl phases Ba2
 Mg12 Ge7.33 and Ba6 Mg17.4 Li2.6 Ge12 O0.64
;
_journal_name_full 'Zeitschrift fuer Anorganische und Allgemeine Chemie'
_journal_page_first 1581
_journal_page_last 1589
_journal_volume 628
_journal_year 2002
_chemical_formula_sum 'Ba2 Ge7.33 Mg12'
_chemical_name_systematic 'Ba2 Mg12 Ge7.33'
_space_group_IT_number 176
_symmetry_space_group_name_Hall '-P 6c'
_symmetry_space_group_name_H-M 'P 63/m'
_cell_angle_alpha 90
_cell_angle_beta 90
_cell_angle_gamma 120
_cell_formula_units_Z 1
_cell_length_a 11.217
_cell_length_b 11.217
_cell_length_c 4.402
_cell_volume 479.661
_citation_journal_id_ASTM ZAACAB
_cod_data_source_file Zuercher_ZAACAB_2002_1000.cif
_cod_data_source_block Ba2Ge7.33Mg12
_cod_original_cell_volume 479.6607
_cod_database_code 1532448

loop_
_symmetry_equiv_pos_as_xyz
x,y,z
x-y,x,z+1/2
-y,x-y,z
-x,-y,z+1/2
-x+y,-x,z
y,-x+y,z+1/2
-x,-y,-z
-x+y,-x,-z-1/2
y,-x+y,-z
x,y,-z-1/2
x-y,x,-z
-y,x-y,-z-1/2

loop_
_atom_site_label
_atom_site_type_symbol
_atom_site_fract_x
_atom_site_fract_y
_atom_site_fract_z
_atom_site_occupancy
_atom_site_U_iso_or_equiv
Ge2 Ge 0 0 0.0678 0.323 0.0
Ge1 Ge 0.11512 0.70328 0.25 1 0.0
Mg1 Mg 0.0495 0.4291 0.25 1 0.0
Ba1 Ba 0.6667 0.3333 0.25 1 0.0
Mg2 Mg 0.8881 0.741 0.25 1 0.0
